data_2207593
loop_
_publ_author_name
'Delgado, Paula'
'Cruz, Silvia'
'Cobo, Justo'
'Low, John N.'
'Glidewell, Christopher'

_publ_section_title
;3-Methyl-4-(4-nitrophenyl)-1-phenyl-1,7-dihydro-6<i>H</i>-pyrazolo[3,4-<i>b</i>]thiazolo[5,4-<i>e</i>]pyridine-6-thione--dimethylformamide
 (1/1)
;
_journal_coeditor_code LH6537
_journal_issue 12
_journal_name_full 'Acta Crystallographica Section E'
_journal_page_first o3998
_journal_page_last o4000
_journal_paper_doi 10.1107/S1600536805035270
_journal_volume 61
_journal_year 2005
_chemical_formula_iupac 'C20 H13 N5 O2 S2, C3 H7 N O'
_chemical_formula_moiety 'C20 H13 N5 O2 S2, C3 H7 N O'
_chemical_formula_sum 'C23 H20 N6 O3 S2'
_chemical_formula_weight 492.57
_chemical_name_systematic
;
3-Methyl-4-(4-nitrophenyl)-1-phenyl-1,7-dihydro-6H-
pyrazolo[3,4-b]thiazolo[5,4-e]pyridine-6-
thione--dimethylformamide (1/1)
;
_space_group_IT_number 14
_symmetry_cell_setting monoclinic
_symmetry_space_group_name_Hall '-P 2yn'
_symmetry_space_group_name_H-M 'P 1 21/n 1'
_atom_sites_solution_hydrogens geom
_atom_sites_solution_primary direct
_atom_sites_solution_secondary difmap
_cell_angle_alpha 90.00
_cell_angle_beta 113.7660(13)
_cell_angle_gamma 90.00
_cell_formula_units_Z 4
_cell_length_a 9.3023(2)
_cell_length_b 25.5447(7)
_cell_length_c 10.3794(2)
_cell_measurement_reflns_used 5163
_cell_measurement_temperature 120(2)
_cell_measurement_theta_max 27.60
_cell_measurement_theta_min 3.38
_cell_volume 2257.25(9)
_computing_cell_refinement 'DENZO (Otwinowski & Minor, 1997) and COLLECT'
_computing_data_collection 'COLLECT (Hooft, 1999)'
_computing_data_reduction 'DENZO and COLLECT'
_computing_molecular_graphics 'PLATON (Spek, 2003)'
_computing_publication_material 'SHELXL97 and  PRPKAPPA (Ferguson, 1999)'
_computing_structure_refinement 'OSCAIL and SHELXL97 (Sheldrick, 1997)'
_computing_structure_solution 'OSCAIL (McArdle, 2003) and SHELXS97 (Sheldrick, 1997)'
_diffrn_ambient_temperature 120(2)
_diffrn_detector_area_resol_mean 9.091
_diffrn_measured_fraction_theta_full 0.997
_diffrn_measured_fraction_theta_max 0.985
_diffrn_measurement_device_type 'Bruker--Nonius KappaCCD'
_diffrn_measurement_method '\f and \w scans'
_diffrn_radiation_monochromator graphite
_diffrn_radiation_source 'Bruker-Nonius FR91 rotating anode'
_diffrn_radiation_type 'Mo K\a'
_diffrn_radiation_wavelength 0.71073
_diffrn_reflns_av_R_equivalents 0.0039
_diffrn_reflns_av_sigmaI/netI 0.0332
_diffrn_reflns_limit_h_max 12
_diffrn_reflns_limit_h_min -12
_diffrn_reflns_limit_k_max 33
_diffrn_reflns_limit_k_min -32
_diffrn_reflns_limit_l_max 13
_diffrn_reflns_limit_l_min -13
_diffrn_reflns_number 25526
_diffrn_reflns_theta_full 26.50
_diffrn_reflns_theta_max 27.60
_diffrn_reflns_theta_min 3.38
_diffrn_standards_decay_% 0
_exptl_absorpt_coefficient_mu 0.276
_exptl_absorpt_correction_T_max 0.942
_exptl_absorpt_correction_T_min 0.848
_exptl_absorpt_correction_type multi-scan
_exptl_absorpt_process_details '(SADABS; Sheldrick,  2003)'
_exptl_crystal_colour yellow
_exptl_crystal_density_diffrn 1.449
_exptl_crystal_density_method 'not measured'
_exptl_crystal_description block
_exptl_crystal_F_000 1024
_exptl_crystal_size_max 0.62
_exptl_crystal_size_mid 0.44
_exptl_crystal_size_min 0.22
_refine_diff_density_max 1.115
_refine_diff_density_min -0.800
_refine_ls_extinction_method none
_refine_ls_goodness_of_fit_ref 1.043
_refine_ls_hydrogen_treatment constr
_refine_ls_matrix_type full
_refine_ls_number_parameters 315
_refine_ls_number_reflns 5163
_refine_ls_number_restraints 4
_refine_ls_restrained_S_all 1.054
_refine_ls_R_factor_all 0.0682
_refine_ls_R_factor_gt 0.0509
_refine_ls_shift/su_max 0.000
_refine_ls_shift/su_mean 0.000
_refine_ls_structure_factor_coef Fsqd
_refine_ls_weighting_details 'w=1/[\s^2^(Fo^2^)+(0.0667P)^2^+2.3558P] where P=(Fo^2^+2Fc^2^)/3'
_refine_ls_weighting_scheme calc
_refine_ls_wR_factor_gt 0.1302
_refine_ls_wR_factor_ref 0.1409
_reflns_number_gt 4088
_reflns_number_total 5163
_reflns_threshold_expression I>2\s(I)
_cod_data_source_file lh6537.cif
_cod_data_source_block I
_cod_original_sg_symbol_H-M 'P 21/n'
_cod_database_code 2207593
_cod_database_fobs_code 2207593

loop_
_symmetry_equiv_pos_as_xyz
'x, y, z'
'-x+1/2, y+1/2, -z+1/2'
'-x, -y, -z'
'x+1/2, -y+1/2, z+1/2'

loop_
_atom_site_label
_atom_site_fract_x
_atom_site_fract_y
_atom_site_fract_z
_atom_site_U_iso_or_equiv
_atom_site_adp_type
_atom_site_calc_flag
_atom_site_refinement_flags
_atom_site_occupancy
_atom_site_disorder_assembly
_atom_site_disorder_group
_atom_site_type_symbol
S5 0.04959(6) 0.23186(2) 0.42860(6) 0.02374(15) Uani d . 1 . . S
S6 0.02305(7) 0.11493(2) 0.43299(7) 0.03246(17) Uani d . 1 . . S
O41 -0.3219(3) 0.46091(10) 0.3239(3) 0.0649(7) Uani d . 1 . . O
O42 -0.1921(3) 0.48677(8) 0.5375(3) 0.0534(6) Uani d . 1 . . O
N1 0.6937(2) 0.29852(7) 0.6336(2) 0.0238(4) Uani d . 1 . . N
N2 0.6898(2) 0.35265(8) 0.6311(2) 0.0266(4) Uani d . 1 . . N
N7 0.2870(2) 0.17113(7) 0.4987(2) 0.0236(4) Uani d . 1 . . N
N8 0.5055(2) 0.22780(7) 0.57145(19) 0.0225(4) Uani d . 1 . . N
N44 -0.2077(3) 0.45932(9) 0.4352(3) 0.0416(6) Uani d . 1 . . N
C3 0.5410(3) 0.36700(9) 0.5849(2) 0.0245(5) Uani d . 1 . . C
C3A 0.4412(2) 0.32185(9) 0.5548(2) 0.0221(5) Uani d . 1 . . C
C4 0.2784(2) 0.31267(9) 0.5036(2) 0.0206(4) Uani d . 1 . . C
C4A 0.2353(2) 0.26033(9) 0.4831(2) 0.0212(4) Uani d . 1 . . C
C6 0.1294(3) 0.16877(9) 0.4549(2) 0.0242(5) Uani d . 1 . . C
C7A 0.3511(2) 0.22072(9) 0.5187(2) 0.0216(4) Uani d . 1 . . C
C8A 0.5441(2) 0.27860(9) 0.5853(2) 0.0213(4) Uani d . 1 . . C
C11 0.8420(2) 0.27248(9) 0.6862(2) 0.0236(5) Uani d . 1 . . C
C12 0.9776(3) 0.30312(10) 0.7410(3) 0.0296(5) Uani d . 1 . . C
C13 1.1232(3) 0.27921(10) 0.7969(3) 0.0314(5) Uani d . 1 . . C
C14 1.1366(3) 0.22527(10) 0.7992(2) 0.0293(5) Uani d . 1 . . C
C15 1.0010(3) 0.19517(10) 0.7431(2) 0.0289(5) Uani d . 1 . . C
C16 0.8536(3) 0.21845(10) 0.6862(3) 0.0272(5) Uani d . 1 . . C
C31 0.4970(3) 0.42329(10) 0.5684(3) 0.0317(5) Uani d . 1 . . C
C41 0.1576(2) 0.35366(8) 0.4808(2) 0.0214(4) Uani d . 1 . . C
C42 0.0288(3) 0.35766(9) 0.3520(2) 0.0264(5) Uani d . 1 . . C
C43 -0.0918(3) 0.39259(9) 0.3358(3) 0.0307(5) Uani d . 1 . . C
C44 -0.0803(3) 0.42273(9) 0.4488(3) 0.0285(5) Uani d . 1 . . C
C45 0.0474(3) 0.42075(10) 0.5768(3) 0.0319(5) Uani d . 1 . . C
C46 0.1674(3) 0.38572(9) 0.5925(3) 0.0277(5) Uani d . 1 . . C
O21 0.4894(3) 0.08967(9) 0.5501(2) 0.0591(6) Uani d . 1 . . O
N21 0.6802(3) 0.03981(10) 0.5281(3) 0.0533(7) Uani d D 1 . . N
C22 0.5487(4) 0.06737(13) 0.4825(4) 0.0596(9) Uani d . 1 A . C
C23A 0.7141(10) 0.0072(3) 0.4277(10) 0.059(2) Uani d PD 0.598(8) A -1 C
C24A 0.7980(6) 0.0502(3) 0.6634(5) 0.0647(17) Uani d PD 0.598(8) A -1 C
C23B 0.7698(16) 0.0199(5) 0.4515(16) 0.059(2) Uani d PD 0.402(8) A -2 C
C24B 0.7343(11) 0.0154(4) 0.6705(6) 0.0647(17) Uani d PD 0.402(8) A -2 C
H7 0.3435 0.1426 0.5089 0.028 Uiso d R 1 . . H
H12 0.9698 0.3402 0.7399 0.036 Uiso calc R 1 . . H
H13 1.2154 0.3001 0.8343 0.038 Uiso calc R 1 . . H
H14 1.2370 0.2090 0.8384 0.035 Uiso calc R 1 . . H
H15 1.0091 0.1581 0.7436 0.035 Uiso calc R 1 . . H
H16 0.7616 0.1975 0.6477 0.033 Uiso calc R 1 . . H
H22 0.4942 0.0698 0.3831 0.071 Uiso calc R 1 . . H
H31A 0.4672 0.4341 0.6449 0.048 Uiso calc R 1 . . H
H31B 0.4081 0.4287 0.4778 0.048 Uiso calc R 1 . . H
H31C 0.5867 0.4442 0.5717 0.048 Uiso calc R 1 . . H
H42 0.0235 0.3365 0.2750 0.032 Uiso calc R 1 . . H
H43 -0.1802 0.3955 0.2485 0.037 Uiso calc R 1 . . H
H45 0.0531 0.4428 0.6523 0.038 Uiso calc R 1 . . H
H46 0.2563 0.3836 0.6796 0.033 Uiso calc R 1 . . H
H23A 0.8136 -0.0113 0.4769 0.088 Uiso calc PR 0.299(4) A -1 H
H23B 0.7220 0.0294 0.3538 0.088 Uiso calc PR 0.299(4) A -1 H
H23C 0.6293 -0.0183 0.3853 0.088 Uiso calc PR 0.299(4) A -1 H
H23D 0.6297 0.0112 0.3338 0.088 Uiso calc PR 0.299(4) A -1 H
H23E 0.7212 -0.0296 0.4568 0.088 Uiso calc PR 0.299(4) A -1 H
H23F 0.8140 0.0181 0.4254 0.088 Uiso calc PR 0.299(4) A -1 H
H24A 0.8872 0.0266 0.6817 0.097 Uiso calc PR 0.299(4) A -1 H
H24B 0.7552 0.0445 0.7345 0.097 Uiso calc PR 0.299(4) A -1 H
H24C 0.8330 0.0866 0.6678 0.097 Uiso calc PR 0.299(4) A -1 H
H24D 0.7631 0.0785 0.7076 0.097 Uiso calc PR 0.299(4) A -1 H
H24E 0.8951 0.0606 0.6548 0.097 Uiso calc PR 0.299(4) A -1 H
H24F 0.8172 0.0186 0.7215 0.097 Uiso calc PR 0.299(4) A -1 H
H23G 0.8696 0.0055 0.5183 0.088 Uiso calc PR 0.201(4) A -2 H
H23H 0.7905 0.0485 0.3984 0.088 Uiso calc PR 0.201(4) A -2 H
H23I 0.7095 -0.0076 0.3864 0.088 Uiso calc PR 0.201(4) A -2 H
H23J 0.7101 0.0255 0.3504 0.088 Uiso calc PR 0.201(4) A -2 H
H23K 0.7893 -0.0176 0.4703 0.088 Uiso calc PR 0.201(4) A -2 H
H23L 0.8702 0.0385 0.4823 0.088 Uiso calc PR 0.201(4) A -2 H
H24G 0.7390 -0.0227 0.6617 0.097 Uiso calc PR 0.201(4) A -2 H
H24H 0.6605 0.0241 0.7130 0.097 Uiso calc PR 0.201(4) A -2 H
H24I 0.8389 0.0287 0.7301 0.097 Uiso calc PR 0.201(4) A -2 H
H24J 0.7533 0.0428 0.7415 0.097 Uiso calc PR 0.201(4) A -2 H
H24K 0.8318 -0.0040 0.6902 0.097 Uiso calc PR 0.201(4) A -2 H
H24L 0.6534 -0.0086 0.6731 0.097 Uiso calc PR 0.201(4) A -2 H

loop_
_atom_site_aniso_label
_atom_site_aniso_U_11
_atom_site_aniso_U_22
_atom_site_aniso_U_33
_atom_site_aniso_U_12
_atom_site_aniso_U_13
_atom_site_aniso_U_23
S5 0.0136(2) 0.0285(3) 0.0263(3) -0.0002(2) 0.0052(2) 0.0016(2)
S6 0.0229(3) 0.0303(3) 0.0376(4) -0.0063(2) 0.0053(3) -0.0021(3)
O41 0.0474(13) 0.0704(16) 0.0770(17) 0.0356(12) 0.0251(13) 0.0123(13)
O42 0.0570(13) 0.0305(10) 0.0963(18) 0.0005(9) 0.0552(13) -0.0114(11)
N1 0.0151(8) 0.0274(10) 0.0281(10) 0.0005(7) 0.0079(8) 0.0013(8)
N2 0.0201(9) 0.0290(10) 0.0322(11) -0.0019(8) 0.0119(8) 0.0018(8)
N7 0.0165(9) 0.0267(10) 0.0244(10) 0.0002(7) 0.0050(8) -0.0012(8)
N8 0.0155(8) 0.0292(10) 0.0222(10) 0.0009(7) 0.0070(7) 0.0010(8)
N44 0.0386(13) 0.0280(11) 0.0730(18) 0.0075(10) 0.0379(13) 0.0064(12)
C3 0.0193(10) 0.0287(12) 0.0268(12) -0.0021(9) 0.0107(9) 0.0014(9)
C3A 0.0172(10) 0.0297(12) 0.0199(11) 0.0007(8) 0.0080(9) 0.0028(9)
C4 0.0166(10) 0.0270(11) 0.0182(10) 0.0012(8) 0.0071(8) 0.0027(8)
C4A 0.0139(9) 0.0305(12) 0.0177(10) 0.0019(8) 0.0048(8) 0.0020(8)
C6 0.0193(10) 0.0298(12) 0.0201(11) -0.0007(9) 0.0045(9) -0.0005(9)
C7A 0.0186(10) 0.0270(11) 0.0182(10) 0.0015(8) 0.0064(8) 0.0009(8)
C8A 0.0149(9) 0.0293(12) 0.0201(11) -0.0008(8) 0.0073(8) 0.0017(9)
C11 0.0139(9) 0.0353(12) 0.0223(11) 0.0011(9) 0.0079(8) 0.0037(9)
C12 0.0189(11) 0.0353(13) 0.0334(13) -0.0019(9) 0.0094(10) 0.0028(10)
C13 0.0154(10) 0.0442(15) 0.0317(13) -0.0025(10) 0.0066(10) 0.0015(11)
C14 0.0158(10) 0.0446(14) 0.0258(12) 0.0052(9) 0.0066(9) 0.0055(10)
C15 0.0218(11) 0.0352(13) 0.0297(13) 0.0031(10) 0.0106(10) 0.0041(10)
C16 0.0179(10) 0.0354(13) 0.0284(12) -0.0008(9) 0.0095(9) 0.0020(10)
C31 0.0243(11) 0.0298(13) 0.0423(15) -0.0012(9) 0.0147(11) 0.0047(11)
C41 0.0166(10) 0.0237(11) 0.0257(11) -0.0010(8) 0.0102(9) 0.0019(9)
C42 0.0249(11) 0.0256(11) 0.0265(12) 0.0023(9) 0.0082(9) -0.0019(9)
C43 0.0225(11) 0.0286(12) 0.0370(14) 0.0034(9) 0.0079(10) 0.0027(10)
C44 0.0237(11) 0.0219(11) 0.0470(15) 0.0015(9) 0.0216(11) 0.0028(10)
C45 0.0368(13) 0.0292(12) 0.0383(14) -0.0047(10) 0.0239(12) -0.0074(10)
C46 0.0255(11) 0.0322(12) 0.0263(12) -0.0029(9) 0.0115(10) -0.0031(10)
O21 0.0623(14) 0.0545(14) 0.0632(15) 0.0273(11) 0.0280(12) -0.0024(11)
N21 0.0391(14) 0.0408(14) 0.082(2) 0.0051(11) 0.0266(14) -0.0017(13)
C22 0.072(2) 0.0513(19) 0.067(2) 0.0275(17) 0.0407(19) 0.0256(17)
C23A 0.059(6) 0.044(4) 0.101(5) 0.012(3) 0.062(5) 0.026(3)
C24A 0.040(3) 0.069(4) 0.064(3) 0.010(2) -0.002(2) -0.008(3)
C23B 0.059(6) 0.044(4) 0.101(5) 0.012(3) 0.062(5) 0.026(3)
C24B 0.040(3) 0.069(4) 0.064(3) 0.010(2) -0.002(2) -0.008(3)

loop_
_atom_type_symbol
_atom_type_description
_atom_type_scat_dispersion_real
_atom_type_scat_dispersion_imag
_atom_type_scat_source
C C 0.0033 0.0016 'International Tables Vol C Tables 4.2.6.8 and 6.1.1.4'
H H 0.0000 0.0000 'International Tables Vol C Tables 4.2.6.8 and 6.1.1.4'
N N 0.0061 0.0033 'International Tables Vol C Tables 4.2.6.8 and 6.1.1.4'
O O 0.0106 0.0060 'International Tables Vol C Tables 4.2.6.8 and 6.1.1.4'
S S 0.1246 0.1234 'International Tables Vol C Tables 4.2.6.8 and 6.1.1.4'

loop_
_geom_angle_atom_site_label_1
_geom_angle_atom_site_label_2
_geom_angle_atom_site_label_3
_geom_angle
_geom_angle_publ_flag
C8A N1 N2 110.42(17) no
C8A N1 C11 130.41(19) no
N2 N1 C11 119.14(17) no
C16 C11 C12 120.1(2) no
C16 C11 N1 121.87(19) no
C12 C11 N1 118.0(2) no
C13 C12 C11 119.7(2) no
C13 C12 H12 120.2 no
C11 C12 H12 120.2 no
C12 C13 C14 120.9(2) no
C12 C13 H13 119.6 no
C14 C13 H13 119.6 no
C13 C14 C15 119.0(2) no
C13 C14 H14 120.5 no
C15 C14 H14 120.5 no
C16 C15 C14 121.0(2) no
C16 C15 H15 119.5 no
C14 C15 H15 119.5 no
C11 C16 C15 119.4(2) no
C11 C16 H16 120.3 no
C15 C16 H16 120.3 no
C3 N2 N1 107.43(18) no
N2 C3 C3A 110.3(2) no
N2 C3 C31 120.6(2) no
C3A C3 C31 129.0(2) no
C3 C31 H31A 109.5 no
C3 C31 H31B 109.5 no
H31A C31 H31B 109.5 no
C3 C31 H31C 109.5 no
H31A C31 H31C 109.5 no
H31B C31 H31C 109.5 no
C4 C3A C8A 118.9(2) no
C4 C3A C3 136.0(2) no
C8A C3A C3 105.07(18) no
C4A C4 C3A 114.8(2) no
C4A C4 C41 120.13(19) no
C3A C4 C41 125.0(2) no
C46 C41 C42 119.9(2) no
C46 C41 C4 119.4(2) no
C42 C41 C4 120.5(2) no
C43 C42 C41 120.2(2) no
C43 C42 H42 119.9 no
C41 C42 H42 119.9 no
C44 C43 C42 118.4(2) no
C44 C43 H43 120.8 no
C42 C43 H43 120.8 no
C43 C44 C45 122.8(2) no
C43 C44 N44 119.5(2) no
C45 C44 N44 117.6(2) no
O41 N44 O42 123.7(2) no
O41 N44 C44 118.4(2) no
O42 N44 C44 117.9(3) no
C44 C45 C46 118.5(2) no
C44 C45 H45 120.8 no
C46 C45 H45 120.8 no
C45 C46 C41 120.1(2) no
C45 C46 H46 119.9 no
C41 C46 H46 119.9 no
C4 C4A C7A 120.46(19) no
C4 C4A S5 129.67(17) no
C7A C4A S5 109.67(16) no
C4A S5 C6 91.77(10) no
N7 C6 S6 126.22(18) no
N7 C6 S5 110.28(16) no
S6 C6 S5 123.47(13) no
C6 N7 C7A 115.86(19) no
C6 N7 H7 121.2 no
C7A N7 H7 122.8 no
N8 C7A N7 121.15(19) no
N8 C7A C4A 126.4(2) no
N7 C7A C4A 112.37(18) no
C7A N8 C8A 112.04(18) no
N8 C8A N1 126.0(2) no
N8 C8A C3A 127.33(19) no
N1 C8A C3A 106.72(19) no
C22 N21 C24A 119.3(4) no
C22 N21 C23B 129.9(8) no
C22 N21 C23A 118.8(5) no
C24A N21 C23A 120.7(5) no
C22 N21 C24B 118.1(4) no
C23B N21 C24B 110.9(8) no
O21 C22 N21 128.4(4) no
O21 C22 H22 115.8 no
N21 C22 H22 115.8 no
N21 C23A H23A 109.5 no
N21 C23A H23B 109.5 no
H23A C23A H23B 109.5 no
N21 C23A H23C 109.5 no
H23A C23A H23C 109.5 no
H23B C23A H23C 109.5 no
N21 C23A H23D 109.5 no
H23A C23A H23D 141.1 no
H23B C23A H23D 56.3 no
H23C C23A H23D 56.3 no
N21 C23A H23E 109.5 no
H23A C23A H23E 56.3 no
H23B C23A H23E 141.1 no
H23C C23A H23E 56.3 no
H23D C23A H23E 109.5 no
N21 C23A H23F 109.5 no
H23A C23A H23F 56.3 no
H23B C23A H23F 56.3 no
H23C C23A H23F 141.1 no
H23D C23A H23F 109.5 no
H23E C23A H23F 109.5 no
N21 C24A H24A 109.5 no
N21 C24A H24B 109.5 no
H24A C24A H24B 109.5 no
N21 C24A H24C 109.5 no
H24A C24A H24C 109.5 no
H24B C24A H24C 109.5 no
N21 C24A H24D 109.5 no
H24A C24A H24D 141.1 no
H24B C24A H24D 56.3 no
H24C C24A H24D 56.3 no
N21 C24A H24E 109.5 no
H24A C24A H24E 56.3 no
H24B C24A H24E 141.1 no
H24C C24A H24E 56.3 no
H24D C24A H24E 109.5 no
N21 C24A H24F 109.5 no
H24A C24A H24F 56.3 no
H24B C24A H24F 56.3 no
H24C C24A H24F 141.1 no
H24D C24A H24F 109.5 no
H24E C24A H24F 109.5 no
N21 C23B H23G 109.5 no
N21 C23B H23H 109.5 no
H23G C23B H23H 109.5 no
N21 C23B H23I 109.5 no
H23G C23B H23I 109.5 no
H23H C23B H23I 109.5 no
N21 C23B H23J 109.5 no
H23G C23B H23J 141.1 no
H23H C23B H23J 56.3 no
H23I C23B H23J 56.3 no
N21 C23B H23K 109.5 no
H23G C23B H23K 56.3 no
H23H C23B H23K 141.1 no
H23I C23B H23K 56.3 no
H23J C23B H23K 109.5 no
N21 C23B H23L 109.5 no
H23G C23B H23L 56.3 no
H23H C23B H23L 56.3 no
H23I C23B H23L 141.1 no
H23J C23B H23L 109.5 no
H23K C23B H23L 109.5 no
N21 C24B H24G 109.5 no
N21 C24B H24H 109.5 no
H24G C24B H24H 109.5 no
N21 C24B H24I 109.5 no
H24G C24B H24I 109.5 no
H24H C24B H24I 109.5 no
N21 C24B H24J 109.5 no
H24G C24B H24J 141.1 no
H24H C24B H24J 56.3 no
H24I C24B H24J 56.3 no
N21 C24B H24K 109.5 no
H24G C24B H24K 56.3 no
H24H C24B H24K 141.1 no
H24I C24B H24K 56.3 no
H24J C24B H24K 109.5 no
N21 C24B H24L 109.5 no
H24G C24B H24L 56.3 no
H24H C24B H24L 56.3 no
H24I C24B H24L 141.1 no
H24J C24B H24L 109.5 no
H24K C24B H24L 109.5 no

loop_
_geom_bond_atom_site_label_1
_geom_bond_atom_site_label_2
_geom_bond_distance
_geom_bond_publ_flag
N1 N2 1.383(3) y
N2 C3 1.322(3) y
C3 C3A 1.433(3) y
C3A C4 1.408(3) y
C4 C4A 1.387(3) y
C4A S5 1.745(2) y
S5 C6 1.749(2) y
C6 N7 1.350(3) y
N7 C7A 1.380(3) y
C7A N8 1.328(3) y
N8 C8A 1.339(3) y
C8A N1 1.373(3) y
C3A C8A 1.412(3) y
C4A C7A 1.414(3) y
C6 S6 1.656(2) y
N1 C11 1.427(3) no
C11 C16 1.384(3) no
C11 C12 1.396(3) no
C12 C13 1.382(3) no
C12 H12 0.95 no
C13 C14 1.383(4) no
C13 H13 0.95 no
C14 C15 1.389(3) no
C14 H14 0.95 no
C15 C16 1.389(3) no
C15 H15 0.95 no
C16 H16 0.95 no
C3 C31 1.486(3) no
C31 H31A 0.98 no
C31 H31B 0.98 no
C31 H31C 0.98 no
C4 C41 1.484(3) no
C41 C46 1.392(3) no
C41 C42 1.393(3) no
C42 C43 1.390(3) no
C42 H42 0.95 no
C43 C44 1.371(4) no
C43 H43 0.95 no
C44 C45 1.381(4) no
C44 N44 1.470(3) no
N44 O41 1.215(3) no
N44 O42 1.231(3) no
C45 C46 1.387(3) no
C45 H45 0.95 no
C46 H46 0.95 no
N7 H7 0.88 no
O21 C22 1.198(4) no
N21 C22 1.323(4) no
N21 C24A 1.415(4) no
N21 C23B 1.454(5) no
N21 C23A 1.464(4) no
N21 C24B 1.492(5) no
C22 H22 0.95 no
C23A H23A 0.98 no
C23A H23B 0.98 no
C23A H23C 0.98 no
C23A H23D 0.98 no
C23A H23E 0.98 no
C23A H23F 0.98 no
C24A H24A 0.98 no
C24A H24B 0.98 no
C24A H24C 0.98 no
C24A H24D 0.98 no
C24A H24E 0.98 no
C24A H24F 0.98 no
C23B H23G 0.98 no
C23B H23H 0.98 no
C23B H23I 0.98 no
C23B H23J 0.98 no
C23B H23K 0.98 no
C23B H23L 0.98 no
C24B H24G 0.98 no
C24B H24H 0.98 no
C24B H24I 0.98 no
C24B H24J 0.98 no
C24B H24K 0.98 no
C24B H24L 0.98 no

loop_
_geom_hbond_atom_site_label_D
_geom_hbond_atom_site_label_H
_geom_hbond_atom_site_label_A
_geom_hbond_site_symmetry_A
_geom_hbond_distance_DH
_geom_hbond_distance_HA
_geom_hbond_distance_DA
_geom_hbond_angle_DHA
_geom_hbond_publ_flag
N7 H7 O21 . 0.88 1.84 2.711(3) 170 y
C12 H12 N2 . 0.95 2.41 2.758(4) 102 y
C16 H16 N8 . 0.95 2.32 2.975(4) 126 y
C46 H46 S6 4_555 0.95 2.80 3.743(3) 176 y

loop_
_geom_torsion_atom_site_label_1
_geom_torsion_atom_site_label_2
_geom_torsion_atom_site_label_3
_geom_torsion_atom_site_label_4
_geom_torsion
_geom_torsion_publ_flag
N2 N1 C11 C12 3.8(3) y
C8A N1 C11 C12 -174.1(2) y
N2 N1 C11 C16 -177.4(2) y
C8A N1 C11 C16 4.8(4) y
C16 C11 C12 C13 -0.9(4) no
N1 C11 C12 C13 178.0(2) no
C11 C12 C13 C14 0.1(4) no
C12 C13 C14 C15 0.5(4) no
C13 C14 C15 C16 -0.4(4) no
C12 C11 C16 C15 1.0(3) no
N1 C11 C16 C15 -177.8(2) no
C14 C15 C16 C11 -0.3(4) no
C8A N1 N2 C3 1.2(2) no
C11 N1 N2 C3 -177.02(19) no
N1 N2 C3 C3A -0.2(3) no
N1 N2 C3 C31 -179.3(2) no
N2 C3 C3A C4 -179.4(2) no
C31 C3 C3A C4 -0.5(4) no
N2 C3 C3A C8A -0.8(3) no
C31 C3 C3A C8A 178.1(2) no
C8A C3A C4 C4A -2.5(3) no
C3 C3A C4 C4A 176.0(2) no
C8A C3A C4 C41 173.4(2) no
C3 C3A C4 C41 -8.1(4) no
C3A C4 C41 C42 128.2(2) y
C4A C4 C41 C42 -56.1(3) y
C3A C4 C41 C46 -56.6(3) y
C4A C4 C41 C46 119.1(2) y
C46 C41 C42 C43 -1.7(3) no
C4 C41 C42 C43 173.5(2) no
C41 C42 C43 C44 0.2(3) no
C42 C43 C44 C45 1.5(4) no
C42 C43 C44 N44 -178.9(2) no
C43 C44 N44 O41 1.6(4) no
C45 C44 N44 O41 -178.9(2) no
C43 C44 N44 O42 -178.2(2) no
C45 C44 N44 O42 1.3(3) no
C43 C44 C45 C46 -1.7(4) no
N44 C44 C45 C46 178.8(2) no
C44 C45 C46 C41 0.1(3) no
C42 C41 C46 C45 1.6(3) no
C4 C41 C46 C45 -173.7(2) no
C3A C4 C4A C7A 2.8(3) no
C41 C4 C4A C7A -173.28(19) no
C3A C4 C4A S5 177.18(17) no
C41 C4 C4A S5 1.1(3) no
C4 C4A S5 C6 -174.6(2) no
C7A C4A S5 C6 0.21(17) no
C4A S5 C6 N7 -1.54(18) no
C4A S5 C6 S6 176.62(16) no
S6 C6 N7 C7A -175.52(17) no
S5 C6 N7 C7A 2.6(2) no
C6 N7 C7A N8 175.0(2) no
C6 N7 C7A C4A -2.5(3) no
C4 C4A C7A N8 -0.8(3) no
S5 C4A C7A N8 -176.17(18) no
C4 C4A C7A N7 176.54(19) no
S5 C4A C7A N7 1.1(2) no
N7 C7A N8 C8A -178.76(19) no
C4A C7A N8 C8A -1.7(3) no
C7A N8 C8A N1 -178.4(2) no
C7A N8 C8A C3A 2.1(3) no
N2 N1 C8A N8 178.7(2) no
C11 N1 C8A N8 -3.3(4) no
N2 N1 C8A C3A -1.8(2) no
C11 N1 C8A C3A 176.3(2) no
C4 C3A C8A N8 0.0(3) no
C3 C3A C8A N8 -178.9(2) no
C4 C3A C8A N1 -179.59(19) no
C3 C3A C8A N1 1.5(2) no
C24A N21 C22 O21 -24.7(6) no
C23B N21 C22 O21 -168.1(6) no
C23A N21 C22 O21 167.7(4) no
C24B N21 C22 O21 25.6(7) no
